data_7107534
loop_
_publ_author_name
'Jiangling Peng'
'Lanying Liu'
'Ziwei Hu'
'Jinbo Huang'
'Qiang Zhu'

_publ_section_title
;
 Direct carboxamidation of indoles by palladium-catalyzed C-H activation
 and isocyanide insertion
;
_journal_name_full Chem.Commun.
_journal_page_first 3772
_journal_paper_doi 10.1039/c2cc30351e
_journal_volume 48
_journal_year 2012
_chemical_formula_sum 'C16 H20 N2 O2'
_chemical_formula_weight 272.34
_chemical_name_systematic
;
?
;
_space_group_IT_number 2
_symmetry_space_group_name_Hall '-P 1'
_symmetry_space_group_name_H-M 'P -1'
_atom_sites_solution_hydrogens geom
_atom_sites_solution_primary direct
_atom_sites_solution_secondary difmap
_audit_creation_method SHELXL-97
_cell_angle_alpha 104.403(4)
_cell_angle_beta 102.920(4)
_cell_angle_gamma 90.218(4)
_cell_formula_units_Z 2
_cell_length_a 8.2365(4)
_cell_length_b 9.1600(5)
_cell_length_c 10.6061(5)
_cell_measurement_temperature 293(2)
_cell_volume 753.92(7)
_computing_structure_refinement 'SHELXL-97 (Sheldrick, 1997)'
_computing_structure_solution 'SHELXS-97 (Sheldrick, 1990)'
_diffrn_ambient_temperature 293(2)
_diffrn_measured_fraction_theta_full 0.985
_diffrn_measured_fraction_theta_max 0.985
_diffrn_radiation_monochromator graphite
_diffrn_radiation_source 'fine-focus sealed tube'
_diffrn_radiation_type CuK\a
_diffrn_radiation_wavelength 1.54180
_diffrn_reflns_av_R_equivalents 0.0311
_diffrn_reflns_av_sigmaI/netI 0.0164
_diffrn_reflns_limit_h_max 9
_diffrn_reflns_limit_h_min -9
_diffrn_reflns_limit_k_max 10
_diffrn_reflns_limit_k_min -9
_diffrn_reflns_limit_l_max 12
_diffrn_reflns_limit_l_min -12
_diffrn_reflns_number 15506
_diffrn_reflns_theta_full 67.02
_diffrn_reflns_theta_max 67.02
_diffrn_reflns_theta_min 4.42
_exptl_absorpt_coefficient_mu 0.638
_exptl_crystal_density_diffrn 1.200
_exptl_crystal_density_method 'not measured'
_exptl_crystal_F_000 292
_refine_diff_density_max 0.146
_refine_diff_density_min -0.135
_refine_diff_density_rms 0.026
_refine_ls_extinction_method none
_refine_ls_goodness_of_fit_ref 1.051
_refine_ls_hydrogen_treatment mixed
_refine_ls_matrix_type full
_refine_ls_number_parameters 186
_refine_ls_number_reflns 2644
_refine_ls_number_restraints 0
_refine_ls_restrained_S_all 1.051
_refine_ls_R_factor_all 0.0469
_refine_ls_R_factor_gt 0.0407
_refine_ls_shift/su_max 0.000
_refine_ls_shift/su_mean 0.000
_refine_ls_structure_factor_coef Fsqd
_refine_ls_weighting_details 'calc w=1/[\s^2^(Fo^2^)+(0.0555P)^2^+0.1160P] where P=(Fo^2^+2Fc^2^)/3'
_refine_ls_weighting_scheme calc
_refine_ls_wR_factor_gt 0.1067
_refine_ls_wR_factor_ref 0.1119
_reflns_number_gt 2289
_reflns_number_total 2644
_reflns_threshold_expression >2sigma(I)
_cod_data_source_file c2cc30351e.txt
_cod_data_source_block d
_cod_database_code 7107534

loop_
_symmetry_equiv_pos_as_xyz
'x, y, z'
'-x, -y, -z'

loop_
_atom_site_label
_atom_site_type_symbol
_atom_site_fract_x
_atom_site_fract_y
_atom_site_fract_z
_atom_site_U_iso_or_equiv
_atom_site_adp_type
_atom_site_occupancy
_atom_site_symmetry_multiplicity
_atom_site_calc_flag
_atom_site_refinement_flags
N1 N 0.17109(14) 0.46772(12) 0.40123(11) 0.0529(3) Uani 1 1 d .
N2 N 0.05937(13) 0.78882(12) 0.17448(11) 0.0490(3) Uani 1 1 d .
O1 O 0.24188(17) 0.94704(12) 0.35483(13) 0.0881(4) Uani 1 1 d .
O2 O 0.02932(15) 0.70727(13) -0.04999(10) 0.0727(3) Uani 1 1 d .
C1 C 0.28258(17) 0.55340(16) 0.51405(13) 0.0525(3) Uani 1 1 d .
C2 C 0.30580(16) 0.69793(15) 0.49564(13) 0.0509(3) Uani 1 1 d .
C3 C 0.41665(18) 0.80468(18) 0.59497(15) 0.0630(4) Uani 1 1 d .
H3A H 0.4362 0.9006 0.5847 0.076 Uiso 1 1 calc R
C4 C 0.4963(2) 0.7637(2) 0.70865(16) 0.0781(5) Uani 1 1 d .
H4A H 0.5696 0.8339 0.7761 0.094 Uiso 1 1 calc R
C5 C 0.4699(2) 0.6200(2) 0.72537(16) 0.0794(5) Uani 1 1 d .
H5A H 0.5252 0.5967 0.8038 0.095 Uiso 1 1 calc R
C6 C 0.3640(2) 0.5121(2) 0.62853(15) 0.0669(4) Uani 1 1 d .
H6A H 0.3473 0.4157 0.6389 0.080 Uiso 1 1 calc R
C7 C 0.20208(16) 0.69705(15) 0.36624(13) 0.0495(3) Uani 1 1 d .
C8 C 0.12504(17) 0.55319(15) 0.31419(13) 0.0511(3) Uani 1 1 d .
H8A H 0.0518 0.5202 0.2308 0.061 Uiso 1 1 calc R
C9 C 0.1108(2) 0.31196(17) 0.38082(17) 0.0683(4) Uani 1 1 d .
H9A H 0.0457 0.2748 0.2909 0.102 Uiso 1 1 calc R
H9B H 0.0427 0.3076 0.4426 0.102 Uiso 1 1 calc R
H9C H 0.2041 0.2508 0.3956 0.102 Uiso 1 1 calc R
C10 C 0.17593(17) 0.82088(15) 0.30501(14) 0.0549(4) Uani 1 1 d .
C11 C 0.11900(18) 0.74055(15) 0.06250(15) 0.0558(4) Uani 1 1 d .
C12 C 0.3059(2) 0.7325(2) 0.0822(2) 0.0794(5) Uani 1 1 d .
H12A H 0.3329 0.6943 -0.0030 0.119 Uiso 1 1 calc R
H12B H 0.3444 0.6663 0.1386 0.119 Uiso 1 1 calc R
H12C H 0.3591 0.8316 0.1236 0.119 Uiso 1 1 calc R
C13 C -0.12082(17) 0.82172(17) 0.16699(15) 0.0566(4) Uani 1 1 d .
C14 C -0.1468(2) 0.8836(2) 0.30785(18) 0.0852(6) Uani 1 1 d .
H14A H -0.0786 0.9755 0.3504 0.128 Uiso 1 1 calc R
H14B H -0.1161 0.8107 0.3588 0.128 Uiso 1 1 calc R
H14C H -0.2620 0.9036 0.3031 0.128 Uiso 1 1 calc R
C15 C -0.2299(2) 0.6757(2) 0.0996(2) 0.0802(5) Uani 1 1 d .
H15A H -0.2087 0.6332 0.0129 0.120 Uiso 1 1 calc R
H15B H -0.3453 0.6971 0.0901 0.120 Uiso 1 1 calc R
H15C H -0.2040 0.6050 0.1535 0.120 Uiso 1 1 calc R
C16 C -0.1672(2) 0.9408(2) 0.08919(19) 0.0782(5) Uani 1 1 d .
H16A H -0.1584 0.9012 -0.0016 0.117 Uiso 1 1 calc R
H16B H -0.0927 1.0291 0.1300 0.117 Uiso 1 1 calc R
H16C H -0.2797 0.9670 0.0902 0.117 Uiso 1 1 calc R

loop_
_atom_site_aniso_label
_atom_site_aniso_U_11
_atom_site_aniso_U_22
_atom_site_aniso_U_33
_atom_site_aniso_U_23
_atom_site_aniso_U_13
_atom_site_aniso_U_12
N1 0.0573(7) 0.0486(6) 0.0540(6) 0.0176(5) 0.0101(5) 0.0032(5)
N2 0.0481(6) 0.0494(6) 0.0492(6) 0.0166(5) 0.0064(5) 0.0014(5)
O1 0.1057(9) 0.0522(7) 0.0867(8) 0.0214(6) -0.0221(7) -0.0205(6)
O2 0.0868(8) 0.0749(7) 0.0516(6) 0.0123(5) 0.0108(5) 0.0030(6)
C1 0.0521(7) 0.0588(8) 0.0492(7) 0.0171(6) 0.0136(6) 0.0111(6)
C2 0.0468(7) 0.0560(8) 0.0474(7) 0.0107(6) 0.0086(6) 0.0076(6)
C3 0.0575(8) 0.0647(9) 0.0559(8) 0.0046(7) 0.0027(7) 0.0043(7)
C4 0.0673(10) 0.0940(13) 0.0551(9) 0.0028(9) -0.0041(7) 0.0091(9)
C5 0.0785(11) 0.1052(15) 0.0522(9) 0.0258(9) 0.0034(8) 0.0223(10)
C6 0.0697(10) 0.0812(11) 0.0562(9) 0.0294(8) 0.0145(7) 0.0177(8)
C7 0.0492(7) 0.0477(7) 0.0484(7) 0.0121(6) 0.0046(6) 0.0020(5)
C8 0.0532(7) 0.0491(7) 0.0489(7) 0.0143(6) 0.0058(6) 0.0020(6)
C9 0.0807(11) 0.0534(9) 0.0749(10) 0.0248(7) 0.0172(8) -0.0002(7)
C10 0.0555(8) 0.0478(8) 0.0556(8) 0.0129(6) 0.0017(6) -0.0031(6)
C11 0.0621(8) 0.0470(7) 0.0594(9) 0.0156(6) 0.0145(7) 0.0013(6)
C12 0.0648(10) 0.0823(12) 0.0972(13) 0.0222(10) 0.0320(9) 0.0086(8)
C13 0.0499(8) 0.0597(8) 0.0638(9) 0.0232(7) 0.0119(6) 0.0076(6)
C14 0.0832(12) 0.1030(14) 0.0811(12) 0.0296(10) 0.0361(10) 0.0285(10)
C15 0.0515(9) 0.0803(12) 0.1066(14) 0.0284(10) 0.0089(9) -0.0063(8)
C16 0.0731(11) 0.0785(11) 0.0919(12) 0.0418(10) 0.0148(9) 0.0226(9)

loop_
_atom_type_symbol
_atom_type_description
_atom_type_scat_dispersion_real
_atom_type_scat_dispersion_imag
_atom_type_scat_source
C C 0.0181 0.0091 'International Tables Vol C Tables 4.2.6.8 and 6.1.1.4'
H H 0.0000 0.0000 'International Tables Vol C Tables 4.2.6.8 and 6.1.1.4'
N N 0.0311 0.0180 'International Tables Vol C Tables 4.2.6.8 and 6.1.1.4'
O O 0.0492 0.0322 'International Tables Vol C Tables 4.2.6.8 and 6.1.1.4'

loop_
_geom_angle_atom_site_label_1
_geom_angle_atom_site_label_2
_geom_angle_atom_site_label_3
_geom_angle
C8 N1 C1 108.78(11)
C8 N1 C9 125.36(12)
C1 N1 C9 125.85(12)
C11 N2 C10 118.96(12)
C11 N2 C13 121.74(11)
C10 N2 C13 119.12(11)
N1 C1 C6 129.12(14)
N1 C1 C2 108.21(12)
C6 C1 C2 122.67(14)
C3 C2 C1 119.10(13)
C3 C2 C7 134.51(14)
C1 C2 C7 106.37(12)
C4 C3 C2 118.07(16)
C4 C3 H3A 121.0
C2 C3 H3A 121.0
C3 C4 C5 121.82(16)
C3 C4 H4A 119.1
C5 C4 H4A 119.1
C6 C5 C4 121.36(15)
C6 C5 H5A 119.3
C4 C5 H5A 119.3
C5 C6 C1 116.97(16)
C5 C6 H6A 121.5
C1 C6 H6A 121.5
C8 C7 C10 126.18(12)
C8 C7 C2 106.11(12)
C10 C7 C2 127.65(12)
N1 C8 C7 110.53(12)
N1 C8 H8A 124.7
C7 C8 H8A 124.7
N1 C9 H9A 109.5
N1 C9 H9B 109.5
H9A C9 H9B 109.5
N1 C9 H9C 109.5
H9A C9 H9C 109.5
H9B C9 H9C 109.5
O1 C10 C7 124.68(13)
O1 C10 N2 119.43(13)
C7 C10 N2 115.89(11)
O2 C11 N2 122.98(14)
O2 C11 C12 120.09(14)
N2 C11 C12 116.92(14)
C11 C12 H12A 109.5
C11 C12 H12B 109.5
H12A C12 H12B 109.5
C11 C12 H12C 109.5
H12A C12 H12C 109.5
H12B C12 H12C 109.5
N2 C13 C14 109.48(12)
N2 C13 C16 109.63(12)
C14 C13 C16 108.36(14)
N2 C13 C15 109.16(12)
C14 C13 C15 109.30(14)
C16 C13 C15 110.90(14)
C13 C14 H14A 109.5
C13 C14 H14B 109.5
H14A C14 H14B 109.5
C13 C14 H14C 109.5
H14A C14 H14C 109.5
H14B C14 H14C 109.5
C13 C15 H15A 109.5
C13 C15 H15B 109.5
H15A C15 H15B 109.5
C13 C15 H15C 109.5
H15A C15 H15C 109.5
H15B C15 H15C 109.5
C13 C16 H16A 109.5
C13 C16 H16B 109.5
H16A C16 H16B 109.5
C13 C16 H16C 109.5
H16A C16 H16C 109.5
H16B C16 H16C 109.5

loop_
_geom_bond_atom_site_label_1
_geom_bond_atom_site_label_2
_geom_bond_distance
N1 C8 1.3470(17)
N1 C1 1.3881(17)
N1 C9 1.4568(18)
N2 C11 1.3596(18)
N2 C10 1.4580(17)
N2 C13 1.5042(17)
O1 C10 1.2136(17)
O2 C11 1.2187(17)
C1 C6 1.390(2)
C1 C2 1.404(2)
C2 C3 1.3966(19)
C2 C7 1.4435(18)
C3 C4 1.378(2)
C3 H3A 0.9300
C4 C5 1.394(3)
C4 H4A 0.9300
C5 C6 1.371(2)
C5 H5A 0.9300
C6 H6A 0.9300
C7 C8 1.3852(18)
C7 C10 1.435(2)
C8 H8A 0.9300
C9 H9A 0.9600
C9 H9B 0.9600
C9 H9C 0.9600
C11 C12 1.511(2)
C12 H12A 0.9600
C12 H12B 0.9600
C12 H12C 0.9600
C13 C14 1.524(2)
C13 C16 1.525(2)
C13 C15 1.528(2)
C14 H14A 0.9600
C14 H14B 0.9600
C14 H14C 0.9600
C15 H15A 0.9600
C15 H15B 0.9600
C15 H15C 0.9600
C16 H16A 0.9600
C16 H16B 0.9600
C16 H16C 0.9600

loop_
_geom_torsion_atom_site_label_1
_geom_torsion_atom_site_label_2
_geom_torsion_atom_site_label_3
_geom_torsion_atom_site_label_4
_geom_torsion
C8 N1 C1 C6 -179.20(14)
C9 N1 C1 C6 1.9(2)
C8 N1 C1 C2 0.12(15)
C9 N1 C1 C2 -178.76(13)
N1 C1 C2 C3 -178.46(12)
C6 C1 C2 C3 0.9(2)
N1 C1 C2 C7 0.39(15)
C6 C1 C2 C7 179.76(13)
C1 C2 C3 C4 -1.3(2)
C7 C2 C3 C4 -179.74(15)
C2 C3 C4 C5 0.6(2)
C3 C4 C5 C6 0.5(3)
C4 C5 C6 C1 -0.9(2)
N1 C1 C6 C5 179.42(14)
C2 C1 C6 C5 0.2(2)
C3 C2 C7 C8 177.85(15)
C1 C2 C7 C8 -0.74(15)
C3 C2 C7 C10 -5.0(3)
C1 C2 C7 C10 176.45(14)
C1 N1 C8 C7 -0.61(16)
C9 N1 C8 C7 178.27(13)
C10 C7 C8 N1 -176.40(13)
C2 C7 C8 N1 0.84(15)
C8 C7 C10 O1 177.84(15)
C2 C7 C10 O1 1.2(3)
C8 C7 C10 N2 -1.4(2)
C2 C7 C10 N2 -178.01(12)
C11 N2 C10 O1 89.76(18)
C13 N2 C10 O1 -85.43(17)
C11 N2 C10 C7 -91.00(15)
C13 N2 C10 C7 93.81(15)
C10 N2 C11 O2 177.84(12)
C13 N2 C11 O2 -7.1(2)
C10 N2 C11 C12 -3.51(19)
C13 N2 C11 C12 171.56(13)
C11 N2 C13 C14 -176.15(13)
C10 N2 C13 C14 -1.10(17)
C11 N2 C13 C16 -57.41(17)
C10 N2 C13 C16 117.65(14)
C11 N2 C13 C15 64.25(16)
C10 N2 C13 C15 -120.70(14)
